data_7050300
loop_
_publ_author_name
'Das, Anindya'
'Peng, Shie-Ming'
'Lee, Gene-Hsiang'
'Bhattacharya, Samaresh'

_publ_section_title
;
 Synthesis, structure and electrochemical properties of a group of
 ruthenium(iii) complexes of N-(aryl)picolinamide
;
_journal_issue 6
_journal_name_full 'New Journal of Chemistry'
_journal_page_first 712
_journal_paper_doi 10.1039/b317018g
_journal_volume 28
_journal_year 2004
_chemical_formula_sum 'C39 H33 N6 O6 Ru'
_chemical_formula_weight 782.78
_chemical_name_systematic
;
?
;
_space_group_IT_number 2
_symmetry_cell_setting triclinic
_symmetry_space_group_name_Hall '-P 1'
_symmetry_space_group_name_H-M 'P -1'
_atom_sites_solution_hydrogens geom
_atom_sites_solution_primary direct
_atom_sites_solution_secondary difmap
_audit_creation_method SHELXL-97
_cell_angle_alpha 117.086(1)
_cell_angle_beta 95.729(1)
_cell_angle_gamma 103.286(1)
_cell_formula_units_Z 2
_cell_length_a 10.5172(5)
_cell_length_b 13.5574(6)
_cell_length_c 14.6025(7)
_cell_measurement_reflns_used 8129
_cell_measurement_temperature 295(2)
_cell_measurement_theta_max 27.31
_cell_measurement_theta_min 2.25
_cell_volume 1753.19(14)
_computing_cell_refinement 'Bruker SAINT'
_computing_data_collection 'Bruker SMART'
_computing_data_reduction 'Bruker SAINT'
_computing_molecular_graphics 'Bruker SHELXTL'
_computing_publication_material 'Bruker SHELXTL'
_computing_structure_refinement 'SHELXL-97 (Sheldrick, 1997)'
_computing_structure_solution 'SHELXS-97 (Sheldrick, 1990)'
_diffrn_ambient_temperature 295(2)
_diffrn_measured_fraction_theta_full 0.997
_diffrn_measured_fraction_theta_max 0.997
_diffrn_measurement_device_type 'BRUKER SMART ApexCCD area detector'
_diffrn_measurement_method 'omega scans'
_diffrn_radiation_monochromator graphite
_diffrn_radiation_source 'fine-focus sealed tube'
_diffrn_radiation_type MoK\a
_diffrn_radiation_wavelength 0.71073
_diffrn_reflns_av_R_equivalents 0.0269
_diffrn_reflns_av_sigmaI/netI 0.0329
_diffrn_reflns_limit_h_max 13
_diffrn_reflns_limit_h_min -13
_diffrn_reflns_limit_k_max 17
_diffrn_reflns_limit_k_min -17
_diffrn_reflns_limit_l_max 18
_diffrn_reflns_limit_l_min -18
_diffrn_reflns_number 23191
_diffrn_reflns_theta_full 27.50
_diffrn_reflns_theta_max 27.50
_diffrn_reflns_theta_min 1.77
_exptl_absorpt_coefficient_mu 0.504
_exptl_absorpt_correction_T_max 0.8432
_exptl_absorpt_correction_T_min 0.8048
_exptl_absorpt_correction_type multi-scan
_exptl_crystal_colour dark-red
_exptl_crystal_density_diffrn 1.483
_exptl_crystal_density_meas 0
_exptl_crystal_density_method 'not measured'
_exptl_crystal_description plate
_exptl_crystal_F_000 802
_exptl_crystal_size_max 0.45
_exptl_crystal_size_mid 0.40
_exptl_crystal_size_min 0.35
_refine_diff_density_max 0.779
_refine_diff_density_min -0.226
_refine_diff_density_rms 0.068
_refine_ls_extinction_method none
_refine_ls_goodness_of_fit_ref 1.086
_refine_ls_hydrogen_treatment constr
_refine_ls_matrix_type full
_refine_ls_number_parameters 469
_refine_ls_number_reflns 8042
_refine_ls_number_restraints 0
_refine_ls_restrained_S_all 1.086
_refine_ls_R_factor_all 0.0368
_refine_ls_R_factor_gt 0.0323
_refine_ls_shift/su_max 0.002
_refine_ls_shift/su_mean 0.000
_refine_ls_structure_factor_coef Fsqd
_refine_ls_weighting_details 'calc w=1/[\s^2^(Fo^2^)+(0.0446P)^2^+0.3203P] where P=(Fo^2^+2Fc^2^)/3'
_refine_ls_weighting_scheme calc
_refine_ls_wR_factor_gt 0.0820
_refine_ls_wR_factor_ref 0.0844
_reflns_number_gt 7256
_reflns_number_total 8042
_reflns_threshold_expression >2sigma(I)
_cod_data_source_file b317081g.txt
_cod_data_source_block ic9994
_cod_depositor_comments
;
The following automatic conversions were performed:
'_symmetry_cell_setting' value 'Triclinic' changed to 'triclinic'
according to '/home/saulius/struct/CIF-dictionaries/cif_core.dic'
dictionary named 'cif_core.dic' version 2.4.1 from 2010-06-29.

Automatic conversion script
Id: cif_fix_enum 1527 2010-12-29 10:47:43Z saulius 
;
_cod_original_sg_symbol_H-M P-1
_cod_database_code 7050300

loop_
_symmetry_equiv_pos_as_xyz
'x, y, z'
'-x, -y, -z'

loop_
_atom_site_label
_atom_site_type_symbol
_atom_site_fract_x
_atom_site_fract_y
_atom_site_fract_z
_atom_site_U_iso_or_equiv
_atom_site_adp_type
_atom_site_occupancy
_atom_site_symmetry_multiplicity
_atom_site_calc_flag
_atom_site_refinement_flags
_atom_site_disorder_assembly
_atom_site_disorder_group
Ru Ru 0.637459(14) 0.676614(12) 0.820617(11) 0.02671(6) Uani 1 1 d . . .
O1 O 0.43750(19) 0.42356(16) 0.87713(16) 0.0610(5) Uani 1 1 d . . .
O2 O 0.8866(2) 0.21558(17) 0.72978(17) 0.0712(6) Uani 1 1 d . . .
O3 O 1.02920(15) 0.83868(16) 0.99119(12) 0.0515(4) Uani 1 1 d . . .
O4 O 0.7378(2) 1.02735(17) 1.35878(14) 0.0653(5) Uani 1 1 d . . .
O5 O 0.33562(17) 0.65012(15) 0.59392(15) 0.0552(5) Uani 1 1 d . . .
O6 O 0.1144(2) 0.15521(16) 0.52783(17) 0.0689(6) Uani 1 1 d . . .
N1 N 0.48819(16) 0.70089(15) 0.90073(13) 0.0333(4) Uani 1 1 d . . .
N2 N 0.60064(17) 0.53683(14) 0.83952(14) 0.0330(4) Uani 1 1 d . . .
N3 N 0.79214(16) 0.64884(14) 0.74631(13) 0.0307(3) Uani 1 1 d . . .
N4 N 0.79664(16) 0.77760(14) 0.94615(12) 0.0299(3) Uani 1 1 d . . .
N5 N 0.64562(16) 0.81163(14) 0.78485(13) 0.0304(3) Uani 1 1 d . . .
N6 N 0.47680(16) 0.59993(14) 0.68505(13) 0.0322(4) Uani 1 1 d . . .
C1 C 0.4411(2) 0.7924(2) 0.93512(18) 0.0445(5) Uani 1 1 d . . .
H1A H 0.4827 0.8559 0.9277 0.053 Uiso 1 1 calc R . .
C2 C 0.3331(3) 0.7949(3) 0.9810(2) 0.0586(7) Uani 1 1 d . . .
H2A H 0.3010 0.8586 1.0031 0.070 Uiso 1 1 calc R . .
C3 C 0.2728(3) 0.7017(3) 0.9940(2) 0.0651(8) Uani 1 1 d . . .
H3A H 0.1999 0.7020 1.0252 0.078 Uiso 1 1 calc R . .
C4 C 0.3218(3) 0.6084(3) 0.9603(2) 0.0552(6) Uani 1 1 d . . .
H4A H 0.2834 0.5454 0.9692 0.066 Uiso 1 1 calc R . .
C5 C 0.4292(2) 0.6099(2) 0.91282(17) 0.0387(5) Uani 1 1 d . . .
C6 C 0.4878(2) 0.5119(2) 0.87374(18) 0.0401(5) Uani 1 1 d . . .
C7 C 0.6751(2) 0.45535(18) 0.81179(17) 0.0355(4) Uani 1 1 d . . .
C8 C 0.6174(3) 0.3401(2) 0.7333(2) 0.0472(6) Uani 1 1 d . . .
H8A H 0.5278 0.3141 0.6978 0.057 Uiso 1 1 calc R . .
C9 C 0.6913(3) 0.2636(2) 0.7072(2) 0.0540(6) Uani 1 1 d . . .
H9A H 0.6518 0.1869 0.6532 0.065 Uiso 1 1 calc R . .
C10 C 0.8241(3) 0.2999(2) 0.7608(2) 0.0487(6) Uani 1 1 d . . .
C11 C 0.8831(2) 0.4142(2) 0.8392(2) 0.0486(6) Uani 1 1 d . . .
H11A H 0.9724 0.4398 0.8752 0.058 Uiso 1 1 calc R . .
C12 C 0.8073(2) 0.4913(2) 0.86415(19) 0.0428(5) Uani 1 1 d . . .
H12A H 0.8470 0.5684 0.9172 0.051 Uiso 1 1 calc R . .
C13 C 1.0136(3) 0.2410(3) 0.7921(3) 0.0672(8) Uani 1 1 d . . .
H13A H 1.0455 0.1748 0.7614 0.101 Uiso 1 1 calc R . .
H13B H 1.0059 0.2588 0.8624 0.101 Uiso 1 1 calc R . .
H13C H 1.0758 0.3069 0.7947 0.101 Uiso 1 1 calc R . .
C14 C 0.7824(2) 0.5823(2) 0.64287(17) 0.0407(5) Uani 1 1 d . . .
H14A H 0.6975 0.5413 0.5975 0.049 Uiso 1 1 calc R . .
C15 C 0.8938(2) 0.5725(2) 0.60125(19) 0.0497(6) Uani 1 1 d . . .
H15A H 0.8838 0.5255 0.5290 0.060 Uiso 1 1 calc R . .
C16 C 1.0201(2) 0.6329(2) 0.66786(19) 0.0489(6) Uani 1 1 d . . .
H16A H 1.0967 0.6274 0.6416 0.059 Uiso 1 1 calc R . .
C17 C 1.0301(2) 0.7020(2) 0.77500(18) 0.0425(5) Uani 1 1 d . . .
H17A H 1.1141 0.7436 0.8218 0.051 Uiso 1 1 calc R . .
C18 C 0.91537(19) 0.70858(17) 0.81171(16) 0.0317(4) Uani 1 1 d . . .
C19 C 0.9194(2) 0.78226(17) 0.92626(16) 0.0335(4) Uani 1 1 d . . .
C20 C 0.7866(2) 0.84465(17) 1.05298(16) 0.0329(4) Uani 1 1 d . . .
C21 C 0.8450(3) 0.96467(19) 1.11072(18) 0.0460(5) Uani 1 1 d . . .
H21A H 0.8938 1.0033 1.0805 0.055 Uiso 1 1 calc R . .
C22 C 0.8312(3) 1.0276(2) 1.2132(2) 0.0551(6) Uani 1 1 d . . .
H22A H 0.8722 1.1079 1.2517 0.066 Uiso 1 1 calc R . .
C23 C 0.7572(3) 0.9719(2) 1.25827(18) 0.0472(6) Uani 1 1 d . . .
C24 C 0.6989(2) 0.8530(2) 1.20135(18) 0.0456(5) Uani 1 1 d . . .
H24A H 0.6489 0.8148 1.2313 0.055 Uiso 1 1 calc R . .
C25 C 0.7142(2) 0.78990(19) 1.09987(17) 0.0378(5) Uani 1 1 d . . .
H25A H 0.6751 0.7094 1.0626 0.045 Uiso 1 1 calc R . .
C26 C 0.8139(4) 1.1473(3) 1.4255(2) 0.0789(10) Uani 1 1 d . . .
H26A H 0.7910 1.1756 1.4930 0.118 Uiso 1 1 calc R . .
H26B H 0.7937 1.1916 1.3933 0.118 Uiso 1 1 calc R . .
H26C H 0.9081 1.1553 1.4351 0.118 Uiso 1 1 calc R . .
C27 C 0.7435(2) 0.91471(18) 0.82889(17) 0.0378(5) Uani 1 1 d . . .
H27A H 0.8175 0.9295 0.8792 0.045 Uiso 1 1 calc R . .
C28 C 0.7379(3) 0.99888(19) 0.80210(19) 0.0475(6) Uani 1 1 d . . .
H28A H 0.8085 1.0682 0.8323 0.057 Uiso 1 1 calc R . .
C29 C 0.6279(3) 0.9801(2) 0.7308(2) 0.0583(7) Uani 1 1 d . . .
H29A H 0.6208 1.0373 0.7139 0.070 Uiso 1 1 calc R . .
C30 C 0.5271(3) 0.8738(2) 0.6841(2) 0.0512(6) Uani 1 1 d . . .
H30A H 0.4514 0.8585 0.6351 0.061 Uiso 1 1 calc R . .
C31 C 0.5404(2) 0.79144(18) 0.71115(17) 0.0357(4) Uani 1 1 d . . .
C32 C 0.4384(2) 0.67163(18) 0.65776(17) 0.0367(5) Uani 1 1 d . . .
C33 C 0.3826(2) 0.48529(18) 0.64052(16) 0.0345(4) Uani 1 1 d . . .
C34 C 0.2602(2) 0.4691(2) 0.66871(18) 0.0425(5) Uani 1 1 d . . .
H34A H 0.2376 0.5334 0.7153 0.051 Uiso 1 1 calc R . .
C35 C 0.1716(2) 0.3582(2) 0.6280(2) 0.0502(6) Uani 1 1 d . . .
H35A H 0.0892 0.3484 0.6462 0.060 Uiso 1 1 calc R . .
C36 C 0.2049(2) 0.2617(2) 0.56018(19) 0.0487(6) Uani 1 1 d . . .
C37 C 0.3246(3) 0.2771(2) 0.5297(2) 0.0520(6) Uani 1 1 d . . .
H37A H 0.3466 0.2129 0.4822 0.062 Uiso 1 1 calc R . .
C38 C 0.4124(2) 0.38905(19) 0.57015(19) 0.0439(5) Uani 1 1 d . . .
H38A H 0.4929 0.3990 0.5492 0.053 Uiso 1 1 calc R . .
C39 C 0.1427(4) 0.0545(3) 0.4540(3) 0.0943(13) Uani 1 1 d . . .
H39A H 0.0722 -0.0141 0.4382 0.141 Uiso 1 1 calc R . .
H39B H 0.2267 0.0520 0.4838 0.141 Uiso 1 1 calc R . .
H39C H 0.1483 0.0577 0.3901 0.141 Uiso 1 1 calc R . .

loop_
_atom_site_aniso_label
_atom_site_aniso_U_11
_atom_site_aniso_U_22
_atom_site_aniso_U_33
_atom_site_aniso_U_23
_atom_site_aniso_U_13
_atom_site_aniso_U_12
Ru 0.02284(9) 0.02600(9) 0.02791(9) 0.01136(7) 0.00499(6) 0.00636(6)
O1 0.0627(12) 0.0517(11) 0.0825(14) 0.0439(11) 0.0316(10) 0.0128(9)
O2 0.0792(14) 0.0581(12) 0.0755(13) 0.0229(10) 0.0119(11) 0.0448(11)
O3 0.0269(8) 0.0655(11) 0.0365(8) 0.0099(8) 0.0001(6) 0.0063(7)
O4 0.0887(15) 0.0624(12) 0.0386(9) 0.0149(9) 0.0235(10) 0.0306(11)
O5 0.0423(9) 0.0510(10) 0.0629(11) 0.0304(9) -0.0142(8) 0.0044(8)
O6 0.0587(12) 0.0425(10) 0.0771(14) 0.0181(10) 0.0137(10) -0.0080(9)
N1 0.0283(8) 0.0381(9) 0.0307(9) 0.0143(7) 0.0073(7) 0.0108(7)
N2 0.0322(9) 0.0302(8) 0.0368(9) 0.0173(7) 0.0077(7) 0.0083(7)
N3 0.0270(8) 0.0299(8) 0.0319(8) 0.0133(7) 0.0066(7) 0.0076(7)
N4 0.0280(8) 0.0288(8) 0.0270(8) 0.0107(7) 0.0046(6) 0.0063(7)
N5 0.0291(8) 0.0282(8) 0.0297(8) 0.0116(7) 0.0061(7) 0.0077(7)
N6 0.0277(8) 0.0289(8) 0.0319(8) 0.0113(7) 0.0029(7) 0.0047(7)
C1 0.0420(12) 0.0482(13) 0.0419(12) 0.0176(10) 0.0126(10) 0.0205(11)
C2 0.0565(16) 0.0759(19) 0.0527(15) 0.0276(14) 0.0272(13) 0.0395(15)
C3 0.0514(16) 0.099(2) 0.0648(18) 0.0454(17) 0.0363(14) 0.0375(16)
C4 0.0431(13) 0.0739(18) 0.0583(16) 0.0393(14) 0.0235(12) 0.0156(13)
C5 0.0317(10) 0.0471(12) 0.0363(11) 0.0208(10) 0.0083(9) 0.0099(9)
C6 0.0390(12) 0.0409(12) 0.0403(12) 0.0222(10) 0.0088(9) 0.0077(9)
C7 0.0408(11) 0.0332(10) 0.0387(11) 0.0218(9) 0.0104(9) 0.0132(9)
C8 0.0469(13) 0.0386(12) 0.0503(14) 0.0197(11) 0.0003(11) 0.0127(10)
C9 0.0689(17) 0.0363(12) 0.0478(14) 0.0142(11) 0.0041(12) 0.0193(12)
C10 0.0573(15) 0.0469(13) 0.0533(14) 0.0277(12) 0.0177(12) 0.0273(12)
C11 0.0409(13) 0.0501(14) 0.0604(15) 0.0300(12) 0.0107(11) 0.0184(11)
C12 0.0426(12) 0.0351(11) 0.0494(13) 0.0204(10) 0.0084(10) 0.0118(10)
C13 0.0692(19) 0.0698(19) 0.081(2) 0.0408(17) 0.0227(16) 0.0425(16)
C14 0.0323(11) 0.0436(12) 0.0319(11) 0.0094(9) 0.0046(9) 0.0086(9)
C15 0.0450(13) 0.0564(15) 0.0349(12) 0.0107(11) 0.0141(10) 0.0172(11)
C16 0.0370(12) 0.0569(15) 0.0459(13) 0.0170(11) 0.0166(10) 0.0182(11)
C17 0.0263(10) 0.0516(13) 0.0426(12) 0.0186(11) 0.0072(9) 0.0102(9)
C18 0.0272(9) 0.0316(10) 0.0329(10) 0.0141(8) 0.0054(8) 0.0079(8)
C19 0.0300(10) 0.0333(10) 0.0316(10) 0.0135(9) 0.0041(8) 0.0068(8)
C20 0.0308(10) 0.0341(10) 0.0298(10) 0.0135(8) 0.0046(8) 0.0093(8)
C21 0.0571(15) 0.0345(11) 0.0390(12) 0.0153(10) 0.0144(11) 0.0063(10)
C22 0.0735(18) 0.0357(12) 0.0410(13) 0.0097(10) 0.0127(12) 0.0112(12)
C23 0.0566(15) 0.0519(14) 0.0330(11) 0.0171(10) 0.0122(10) 0.0246(12)
C24 0.0489(13) 0.0525(14) 0.0394(12) 0.0251(11) 0.0150(10) 0.0152(11)
C25 0.0383(11) 0.0359(11) 0.0347(11) 0.0167(9) 0.0050(9) 0.0072(9)
C26 0.083(2) 0.082(2) 0.0434(15) 0.0051(15) 0.0086(15) 0.0355(19)
C27 0.0377(11) 0.0314(10) 0.0371(11) 0.0141(9) 0.0052(9) 0.0060(9)
C28 0.0535(14) 0.0317(11) 0.0467(13) 0.0171(10) 0.0065(11) 0.0021(10)
C29 0.0725(18) 0.0408(13) 0.0655(17) 0.0338(13) 0.0037(14) 0.0132(12)
C30 0.0507(14) 0.0472(14) 0.0558(15) 0.0293(12) -0.0012(12) 0.0131(11)
C31 0.0332(10) 0.0347(11) 0.0371(11) 0.0162(9) 0.0075(9) 0.0105(9)
C32 0.0321(10) 0.0355(11) 0.0345(11) 0.0133(9) 0.0024(8) 0.0077(9)
C33 0.0304(10) 0.0325(10) 0.0321(10) 0.0130(8) 0.0001(8) 0.0042(8)
C34 0.0360(11) 0.0413(12) 0.0415(12) 0.0154(10) 0.0084(9) 0.0084(9)
C35 0.0364(12) 0.0522(14) 0.0503(14) 0.0218(12) 0.0100(10) 0.0012(11)
C36 0.0463(13) 0.0373(12) 0.0462(13) 0.0163(11) 0.0016(11) -0.0023(10)
C37 0.0521(15) 0.0337(12) 0.0501(14) 0.0084(11) 0.0096(11) 0.0060(11)
C38 0.0364(12) 0.0372(12) 0.0476(13) 0.0145(10) 0.0109(10) 0.0069(9)
C39 0.106(3) 0.0397(16) 0.097(3) 0.0141(17) 0.034(2) -0.0085(17)

loop_
_atom_type_symbol
_atom_type_description
_atom_type_scat_dispersion_real
_atom_type_scat_dispersion_imag
_atom_type_scat_source
C C 0.0033 0.0016 'International Tables Vol C Tables 4.2.6.8 and 6.1.1.4'
H H 0.0000 0.0000 'International Tables Vol C Tables 4.2.6.8 and 6.1.1.4'
N N 0.0061 0.0033 'International Tables Vol C Tables 4.2.6.8 and 6.1.1.4'
O O 0.0106 0.0060 'International Tables Vol C Tables 4.2.6.8 and 6.1.1.4'
Ru Ru -1.2594 0.8363 'International Tables Vol C Tables 4.2.6.8 and 6.1.1.4'

loop_
_geom_angle_atom_site_label_1
_geom_angle_atom_site_label_2
_geom_angle_atom_site_label_3
_geom_angle
_geom_angle_site_symmetry_1
_geom_angle_site_symmetry_3
_geom_angle_publ_flag
N2 Ru N4 96.43(7) . . ?
N2 Ru N1 80.00(7) . . ?
N4 Ru N1 98.03(7) . . ?
N2 Ru N3 97.24(7) . . ?
N4 Ru N3 79.94(7) . . ?
N1 Ru N3 176.41(6) . . ?
N2 Ru N5 170.94(6) . . ?
N4 Ru N5 92.28(6) . . ?
N1 Ru N5 96.36(7) . . ?
N3 Ru N5 86.70(6) . . ?
N2 Ru N6 94.85(7) . . ?
N4 Ru N6 168.72(6) . . ?
N1 Ru N6 83.60(7) . . ?
N3 Ru N6 98.98(6) . . ?
N5 Ru N6 76.43(6) . . ?
C10 O2 C13 118.3(2) . . ?
C23 O4 C26 117.7(2) . . ?
C36 O6 C39 117.7(2) . . ?
C5 N1 C1 119.03(19) . . ?
C5 N1 Ru 113.74(14) . . ?
C1 N1 Ru 127.12(16) . . ?
C6 N2 C7 117.33(17) . . ?
C6 N2 Ru 116.57(14) . . ?
C7 N2 Ru 125.86(13) . . ?
C14 N3 C18 118.61(17) . . ?
C14 N3 Ru 127.37(14) . . ?
C18 N3 Ru 113.99(13) . . ?
C19 N4 C20 118.80(16) . . ?
C19 N4 Ru 116.79(13) . . ?
C20 N4 Ru 124.40(13) . . ?
C31 N5 C27 117.84(18) . . ?
C31 N5 Ru 115.49(13) . . ?
C27 N5 Ru 126.66(14) . . ?
C32 N6 C33 115.90(17) . . ?
C32 N6 Ru 117.03(13) . . ?
C33 N6 Ru 124.40(13) . . ?
N1 C1 C2 121.8(2) . . ?
C1 C2 C3 119.2(3) . . ?
C4 C3 C2 119.3(2) . . ?
C3 C4 C5 118.9(2) . . ?
N1 C5 C4 121.8(2) . . ?
N1 C5 C6 116.04(18) . . ?
C4 C5 C6 122.2(2) . . ?
O1 C6 N2 127.1(2) . . ?
O1 C6 C5 120.8(2) . . ?
N2 C6 C5 112.11(18) . . ?
C12 C7 C8 118.5(2) . . ?
C12 C7 N2 119.73(19) . . ?
C8 C7 N2 121.7(2) . . ?
C9 C8 C7 120.7(2) . . ?
C8 C9 C10 120.5(2) . . ?
O2 C10 C11 125.1(2) . . ?
O2 C10 C9 115.4(2) . . ?
C11 C10 C9 119.5(2) . . ?
C10 C11 C12 119.3(2) . . ?
C7 C12 C11 121.3(2) . . ?
N3 C14 C15 122.4(2) . . ?
C14 C15 C16 119.3(2) . . ?
C15 C16 C17 118.4(2) . . ?
C18 C17 C16 119.7(2) . . ?
N3 C18 C17 121.72(19) . . ?
N3 C18 C19 116.01(17) . . ?
C17 C18 C19 122.27(18) . . ?
O3 C19 N4 127.13(19) . . ?
O3 C19 C18 119.62(18) . . ?
N4 C19 C18 113.25(16) . . ?
C25 C20 C21 118.3(2) . . ?
C25 C20 N4 119.82(18) . . ?
C21 C20 N4 121.82(18) . . ?
C20 C21 C22 120.6(2) . . ?
C23 C22 C21 120.3(2) . . ?
O4 C23 C24 116.5(2) . . ?
O4 C23 C22 124.2(2) . . ?
C24 C23 C22 119.3(2) . . ?
C23 C24 C25 120.5(2) . . ?
C20 C25 C24 120.9(2) . . ?
N5 C27 C28 122.3(2) . . ?
C29 C28 C27 119.6(2) . . ?
C28 C29 C30 118.5(2) . . ?
C31 C30 C29 119.2(2) . . ?
N5 C31 C30 122.3(2) . . ?
N5 C31 C32 116.17(18) . . ?
C30 C31 C32 121.5(2) . . ?
O5 C32 N6 128.3(2) . . ?
O5 C32 C31 119.12(19) . . ?
N6 C32 C31 112.56(17) . . ?
C38 C33 C34 118.6(2) . . ?
C38 C33 N6 120.63(19) . . ?
C34 C33 N6 120.78(19) . . ?
C35 C34 C33 120.5(2) . . ?
C36 C35 C34 120.4(2) . . ?
O6 C36 C37 124.0(2) . . ?
O6 C36 C35 116.5(2) . . ?
C37 C36 C35 119.5(2) . . ?
C36 C37 C38 119.7(2) . . ?
C33 C38 C37 121.3(2) . . ?

loop_
_geom_bond_atom_site_label_1
_geom_bond_atom_site_label_2
_geom_bond_distance
_geom_bond_site_symmetry_2
_geom_bond_publ_flag
Ru N2 1.9945(17) . ?
Ru N4 2.0214(16) . ?
Ru N1 2.0481(17) . ?
Ru N3 2.0561(16) . ?
Ru N5 2.1067(16) . ?
Ru N6 2.1226(16) . ?
O1 C6 1.219(3) . ?
O2 C10 1.370(3) . ?
O2 C13 1.410(3) . ?
O3 C19 1.238(2) . ?
O4 C23 1.373(3) . ?
O4 C26 1.427(4) . ?
O5 C32 1.236(3) . ?
O6 C36 1.368(3) . ?
O6 C39 1.423(4) . ?
N1 C5 1.344(3) . ?
N1 C1 1.342(3) . ?
N2 C6 1.364(3) . ?
N2 C7 1.432(3) . ?
N3 C14 1.339(3) . ?
N3 C18 1.347(3) . ?
N4 C19 1.345(3) . ?
N4 C20 1.434(2) . ?
N5 C31 1.346(3) . ?
N5 C27 1.347(3) . ?
N6 C32 1.330(3) . ?
N6 C33 1.436(2) . ?
C1 C2 1.375(3) . ?
C2 C3 1.382(4) . ?
C3 C4 1.375(4) . ?
C4 C5 1.383(3) . ?
C5 C6 1.493(3) . ?
C7 C12 1.375(3) . ?
C7 C8 1.385(3) . ?
C8 C9 1.376(3) . ?
C9 C10 1.385(4) . ?
C10 C11 1.378(3) . ?
C11 C12 1.398(3) . ?
C14 C15 1.378(3) . ?
C15 C16 1.377(3) . ?
C16 C17 1.387(3) . ?
C17 C18 1.374(3) . ?
C18 C19 1.497(3) . ?
C20 C25 1.381(3) . ?
C20 C21 1.387(3) . ?
C21 C22 1.388(3) . ?
C22 C23 1.377(4) . ?
C23 C24 1.374(3) . ?
C24 C25 1.382(3) . ?
C27 C28 1.375(3) . ?
C28 C29 1.368(4) . ?
C29 C30 1.387(3) . ?
C30 C31 1.373(3) . ?
C31 C32 1.509(3) . ?
C33 C38 1.374(3) . ?
C33 C34 1.391(3) . ?
C34 C35 1.384(3) . ?
C35 C36 1.383(4) . ?
C36 C37 1.380(4) . ?
C37 C38 1.391(3) . ?
